data_7024039
loop_
_publ_author_name
'Gomes, Clara S. B.'
'Suresh, D.'
'Gomes, Pedro T.'
'Veiros, Luis F.'
'Duarte, M. Teresa'
'Nunes, Teresa G.'
'Oliveira, M Concei\,c\~ao'

_publ_section_title
;
 Sodium complexes containing 2-iminopyrrolyl ligands: the influence of
 steric hindrance in the formation of coordination polymers.
;
_journal_issue 3
_journal_name_full 'Dalton transactions (Cambridge, England : 2003)'
_journal_page_first 736
_journal_page_last 748
_journal_paper_doi 10.1039/b905948b
_journal_volume 39
_journal_year 2010
_chemical_formula_moiety 'C17 H22 N2'
_chemical_formula_sum 'C17 H22 N2'
_chemical_formula_weight 254.37
_space_group_IT_number 14
_symmetry_cell_setting monoclinic
_symmetry_Int_Tables_number 14
_symmetry_space_group_name_Hall '-P 2yn'
_symmetry_space_group_name_H-M 'P 1 21/n 1'
_atom_sites_solution_hydrogens geom
_atom_sites_solution_primary direct
_atom_sites_solution_secondary difmap
_audit_creation_method SHELXL-97
_cell_angle_alpha 90.00
_cell_angle_beta 108.648(6)
_cell_angle_gamma 90.00
_cell_formula_units_Z 8
_cell_length_a 17.197(2)
_cell_length_b 10.6030(11)
_cell_length_c 17.6180(19)
_cell_measurement_reflns_used 7137
_cell_measurement_temperature 150(2)
_cell_measurement_theta_max 27.75
_cell_measurement_theta_min 2.01
_cell_volume 3043.8(6)
_computing_cell_refinement 'BRUKER SMART'
_computing_data_collection 'BRUKER SMART'
_computing_data_reduction 'BRUKER SAINT'
_computing_molecular_graphics ORTEP
_computing_publication_material enCIFer
_computing_structure_refinement 'SHELXL-97 (Sheldrick, 1997)'
_computing_structure_solution SIR2004
_diffrn_ambient_temperature 150(2)
_diffrn_measured_fraction_theta_full 0.997
_diffrn_measured_fraction_theta_max 0.997
_diffrn_measurement_device_type 'CCD Area Detector'
_diffrn_measurement_method 'phi and omega scans'
_diffrn_radiation_monochromator graphite
_diffrn_radiation_probe x-ray
_diffrn_radiation_type MoK\a
_diffrn_radiation_wavelength 0.71073
_diffrn_reflns_av_R_equivalents 0.0656
_diffrn_reflns_av_sigmaI/netI 0.0489
_diffrn_reflns_limit_h_max 22
_diffrn_reflns_limit_h_min -22
_diffrn_reflns_limit_k_max 13
_diffrn_reflns_limit_k_min -13
_diffrn_reflns_limit_l_max 22
_diffrn_reflns_limit_l_min -23
_diffrn_reflns_number 47202
_diffrn_reflns_theta_full 27.75
_diffrn_reflns_theta_max 27.75
_diffrn_reflns_theta_min 2.01
_diffrn_source 'fine-focus sealed tube'
_exptl_absorpt_coefficient_mu 0.065
_exptl_absorpt_correction_T_max 0.9871
_exptl_absorpt_correction_T_min 0.9744
_exptl_absorpt_correction_type multi-scan
_exptl_absorpt_process_details 'SADABS (Sheldrick, 1996)'
_exptl_crystal_colour yellow
_exptl_crystal_density_diffrn 1.110
_exptl_crystal_density_method 'not measured'
_exptl_crystal_description prism
_exptl_crystal_F_000 1104
_exptl_crystal_size_max 0.40
_exptl_crystal_size_mid 0.36
_exptl_crystal_size_min 0.20
_refine_diff_density_max 0.416
_refine_diff_density_min -0.256
_refine_diff_density_rms 0.044
_refine_ls_extinction_method none
_refine_ls_goodness_of_fit_ref 1.054
_refine_ls_hydrogen_treatment mixed
_refine_ls_matrix_type full
_refine_ls_number_parameters 351
_refine_ls_number_reflns 7137
_refine_ls_number_restraints 0
_refine_ls_restrained_S_all 1.054
_refine_ls_R_factor_all 0.0994
_refine_ls_R_factor_gt 0.0529
_refine_ls_shift/su_max 0.000
_refine_ls_shift/su_mean 0.000
_refine_ls_structure_factor_coef Fsqd
_refine_ls_weighting_details 'calc w=1/[\s^2^(Fo^2^)+(0.0702P)^2^+0.2811P] where P=(Fo^2^+2Fc^2^)/3'
_refine_ls_weighting_scheme calc
_refine_ls_wR_factor_gt 0.1316
_refine_ls_wR_factor_ref 0.1473
_reflns_number_gt 4421
_reflns_number_total 7137
_reflns_threshold_expression >2sigma(I)
_cod_data_source_file b905948b.txt
_cod_data_source_block Ligand_precursor_IV
_cod_original_sg_symbol_H-M 'P 21/n'
_cod_database_code 7024039

loop_
_symmetry_equiv_pos_as_xyz
'x, y, z'
'-x+1/2, y+1/2, -z+1/2'
'-x, -y, -z'
'x-1/2, -y-1/2, z-1/2'

loop_
_atom_site_label
_atom_site_type_symbol
_atom_site_fract_x
_atom_site_fract_y
_atom_site_fract_z
_atom_site_U_iso_or_equiv
_atom_site_adp_type
_atom_site_occupancy
_atom_site_symmetry_multiplicity
_atom_site_calc_flag
_atom_site_refinement_flags
N1 N 0.48801(8) -0.24105(14) 0.70559(8) 0.0252(3) Uani 1 1 d .
N3 N 0.50592(8) 0.15217(13) 0.78127(8) 0.0266(3) Uani 1 1 d .
N4 N 0.60028(8) -0.07547(13) 0.83577(8) 0.0239(3) Uani 1 1 d .
N2 N 0.39519(8) -0.01182(13) 0.65025(8) 0.0255(3) Uani 1 1 d .
C23 C 0.61883(9) 0.02889(16) 0.87332(9) 0.0238(4) Uani 1 1 d .
H23 H 0.6633 0.0302 0.9203 0.029 Uiso 1 1 calc R
C26 C 0.74553(10) -0.34362(16) 0.87108(10) 0.0288(4) Uani 1 1 d .
H26 H 0.7899 -0.3712 0.8561 0.035 Uiso 1 1 calc R
C24 C 0.64417(9) -0.18731(15) 0.86934(9) 0.0218(3) Uani 1 1 d .
C25 C 0.71101(9) -0.22589(16) 0.84535(9) 0.0252(4) Uani 1 1 d .
C6 C 0.37593(9) -0.11656(16) 0.61354(9) 0.0248(4) Uani 1 1 d .
H6 H 0.3305 -0.1183 0.5674 0.030 Uiso 1 1 calc R
C19 C 0.57500(9) 0.14428(15) 0.84709(9) 0.0227(3) Uani 1 1 d .
C7 C 0.34729(9) 0.09760(15) 0.61954(9) 0.0243(4) Uani 1 1 d .
C9 C 0.24933(10) 0.25093(18) 0.63212(10) 0.0339(4) Uani 1 1 d .
H9 H 0.2100 0.2776 0.6545 0.041 Uiso 1 1 calc R
C3 C 0.40585(11) -0.34882(17) 0.60410(10) 0.0325(4) Uani 1 1 d .
H3 H 0.3637 -0.3701 0.5577 0.039 Uiso 1 1 calc R
C21 C 0.52965(10) 0.34341(17) 0.83377(10) 0.0312(4) Uani 1 1 d .
H21 H 0.5248 0.4292 0.8422 0.037 Uiso 1 1 calc R
C8 C 0.28773(9) 0.13510(16) 0.65456(10) 0.0280(4) Uani 1 1 d .
C20 C 0.59046(10) 0.26252(16) 0.88055(10) 0.0271(4) Uani 1 1 d .
H20 H 0.6335 0.2847 0.9260 0.033 Uiso 1 1 calc R
C2 C 0.41999(9) -0.23170(16) 0.63903(9) 0.0248(4) Uani 1 1 d .
C29 C 0.61322(9) -0.26319(16) 0.91840(9) 0.0255(4) Uani 1 1 d .
C28 C 0.65006(10) -0.37938(17) 0.94249(10) 0.0296(4) Uani 1 1 d .
H28 H 0.6307 -0.4307 0.9754 0.036 Uiso 1 1 calc R
C22 C 0.47873(10) 0.27276(16) 0.77351(11) 0.0308(4) Uani 1 1 d .
H22 H 0.4328 0.3026 0.7335 0.037 Uiso 1 1 calc R
C5 C 0.51600(11) -0.36156(16) 0.71260(10) 0.0311(4) Uani 1 1 d .
H5 H 0.5615 -0.3920 0.7529 0.037 Uiso 1 1 calc R
C11 C 0.32557(11) 0.28778(17) 0.54208(10) 0.0335(4) Uani 1 1 d .
H11 H 0.3373 0.3395 0.5045 0.040 Uiso 1 1 calc R
C16 C 0.43083(10) 0.13347(18) 0.52436(10) 0.0319(4) Uani 1 1 d .
H16 H 0.4392 0.0424 0.5324 0.038 Uiso 1 1 calc R
C33 C 0.54168(11) -0.21861(18) 0.94453(11) 0.0343(4) Uani 1 1 d .
H33 H 0.5120 -0.1546 0.9060 0.041 Uiso 1 1 calc R
C4 C 0.46626(11) -0.43040(17) 0.65074(11) 0.0363(4) Uani 1 1 d .
H4 H 0.4715 -0.5158 0.6413 0.044 Uiso 1 1 calc R
C30 C 0.74537(10) -0.13983(17) 0.79517(11) 0.0318(4) Uani 1 1 d .
H30 H 0.6998 -0.0892 0.7612 0.038 Uiso 1 1 calc R
C12 C 0.36585(10) 0.17262(16) 0.56167(9) 0.0268(4) Uani 1 1 d .
C27 C 0.71481(10) -0.42026(17) 0.91857(10) 0.0305(4) Uani 1 1 d .
H27 H 0.7378 -0.4992 0.9343 0.037 Uiso 1 1 calc R
C10 C 0.26859(11) 0.32693(18) 0.57718(10) 0.0359(4) Uani 1 1 d .
H10 H 0.2431 0.4049 0.5637 0.043 Uiso 1 1 calc R
C31 C 0.78353(12) -0.2099(2) 0.74003(12) 0.0436(5) Uani 1 1 d .
H31A H 0.8034 -0.1499 0.7097 0.065 Uiso 1 1 calc R
H31B H 0.7429 -0.2628 0.7041 0.065 Uiso 1 1 calc R
H31C H 0.8283 -0.2609 0.7716 0.065 Uiso 1 1 calc R
C32 C 0.80861(11) -0.04846(19) 0.84895(13) 0.0441(5) Uani 1 1 d .
H32A H 0.8296 0.0055 0.8163 0.066 Uiso 1 1 calc R
H32B H 0.8529 -0.0956 0.8847 0.066 Uiso 1 1 calc R
H32C H 0.7829 0.0018 0.8795 0.066 Uiso 1 1 calc R
C15 C 0.23503(17) 0.1194(2) 0.77420(14) 0.0639(7) Uani 1 1 d .
H15A H 0.2759 0.1790 0.8028 0.096 Uiso 1 1 calc R
H15B H 0.2249 0.0604 0.8113 0.096 Uiso 1 1 calc R
H15C H 0.1851 0.1632 0.7466 0.096 Uiso 1 1 calc R
C35 C 0.57247(13) -0.1552(2) 1.02671(13) 0.0511(6) Uani 1 1 d .
H35A H 0.5265 -0.1275 1.0420 0.077 Uiso 1 1 calc R
H35B H 0.6060 -0.0839 1.0242 0.077 Uiso 1 1 calc R
H35C H 0.6043 -0.2144 1.0655 0.077 Uiso 1 1 calc R
C14 C 0.20037(13) -0.0453(2) 0.66840(13) 0.0503(5) Uani 1 1 d .
H14A H 0.1868 -0.0995 0.7059 0.075 Uiso 1 1 calc R
H14B H 0.2211 -0.0951 0.6336 0.075 Uiso 1 1 calc R
H14C H 0.1522 -0.0007 0.6372 0.075 Uiso 1 1 calc R
C17 C 0.40647(12) 0.1582(2) 0.43502(11) 0.0459(5) Uani 1 1 d .
H17A H 0.4499 0.1313 0.4154 0.069 Uiso 1 1 calc R
H17B H 0.3968 0.2467 0.4250 0.069 Uiso 1 1 calc R
H17C H 0.3573 0.1121 0.4080 0.069 Uiso 1 1 calc R
C34 C 0.48138(12) -0.3228(2) 0.94408(15) 0.0559(6) Uani 1 1 d .
H34A H 0.4376 -0.2894 0.9608 0.084 Uiso 1 1 calc R
H34B H 0.5090 -0.3884 0.9802 0.084 Uiso 1 1 calc R
H34C H 0.4593 -0.3565 0.8909 0.084 Uiso 1 1 calc R
C18 C 0.51174(12) 0.1972(3) 0.56664(13) 0.0644(7) Uani 1 1 d .
H18A H 0.5520 0.1710 0.5427 0.097 Uiso 1 1 calc R
H18B H 0.5297 0.1740 0.6222 0.097 Uiso 1 1 calc R
H18C H 0.5050 0.2870 0.5619 0.097 Uiso 1 1 calc R
C13 C 0.26537(11) 0.04859(18) 0.71347(11) 0.0346(4) Uani 1 1 d .
H13 H 0.3146 0.0012 0.7431 0.041 Uiso 1 1 calc R
H1A H 0.5119(11) -0.1774(18) 0.7370(11) 0.035(5) Uiso 1 1 d .
H3A H 0.4778(12) 0.088(2) 0.7461(12) 0.045(6) Uiso 1 1 d .

loop_
_atom_site_aniso_label
_atom_site_aniso_U_11
_atom_site_aniso_U_22
_atom_site_aniso_U_33
_atom_site_aniso_U_23
_atom_site_aniso_U_13
_atom_site_aniso_U_12
N1 0.0275(7) 0.0227(8) 0.0248(7) 0.0006(6) 0.0075(6) 0.0008(6)
N3 0.0273(7) 0.0216(8) 0.0283(7) 0.0003(6) 0.0052(6) 0.0031(6)
N4 0.0227(6) 0.0243(7) 0.0251(7) 0.0024(6) 0.0081(5) 0.0043(6)
N2 0.0230(7) 0.0251(8) 0.0275(7) 0.0053(6) 0.0068(6) 0.0014(6)
C23 0.0214(7) 0.0290(9) 0.0223(8) 0.0017(7) 0.0090(6) 0.0015(7)
C26 0.0220(8) 0.0294(9) 0.0323(9) -0.0022(7) 0.0049(7) 0.0048(7)
C24 0.0193(7) 0.0217(8) 0.0207(8) -0.0009(6) 0.0014(6) 0.0018(6)
C25 0.0214(8) 0.0279(9) 0.0244(8) -0.0006(7) 0.0044(6) 0.0025(7)
C6 0.0210(8) 0.0294(9) 0.0228(8) 0.0022(7) 0.0054(6) -0.0005(7)
C19 0.0221(8) 0.0248(9) 0.0229(8) 0.0014(7) 0.0097(6) 0.0005(7)
C7 0.0215(8) 0.0244(9) 0.0221(8) 0.0012(7) -0.0001(6) -0.0014(7)
C9 0.0284(9) 0.0386(11) 0.0313(9) -0.0013(8) 0.0048(7) 0.0069(8)
C3 0.0343(9) 0.0320(10) 0.0298(9) -0.0037(8) 0.0080(7) -0.0025(8)
C21 0.0352(9) 0.0231(9) 0.0387(10) 0.0005(8) 0.0165(8) 0.0022(8)
C8 0.0238(8) 0.0312(10) 0.0253(8) 0.0013(7) 0.0026(7) 0.0007(7)
C20 0.0282(8) 0.0275(9) 0.0277(8) -0.0009(7) 0.0118(7) -0.0019(7)
C2 0.0243(8) 0.0277(9) 0.0238(8) 0.0008(7) 0.0096(6) -0.0007(7)
C29 0.0241(8) 0.0281(9) 0.0229(8) 0.0004(7) 0.0056(6) 0.0000(7)
C28 0.0314(9) 0.0281(10) 0.0262(8) 0.0051(7) 0.0049(7) -0.0018(8)
C22 0.0295(9) 0.0246(9) 0.0357(9) 0.0033(8) 0.0066(7) 0.0065(8)
C5 0.0357(9) 0.0240(9) 0.0338(9) 0.0047(7) 0.0115(8) 0.0058(8)
C11 0.0373(10) 0.0302(10) 0.0281(9) 0.0087(7) 0.0033(8) -0.0011(8)
C16 0.0344(9) 0.0310(10) 0.0308(9) 0.0059(8) 0.0111(7) 0.0017(8)
C33 0.0342(9) 0.0360(11) 0.0384(10) 0.0083(8) 0.0195(8) 0.0057(8)
C4 0.0441(11) 0.0232(10) 0.0420(10) -0.0021(8) 0.0144(9) 0.0022(8)
C30 0.0257(8) 0.0345(10) 0.0372(10) 0.0064(8) 0.0129(7) 0.0074(8)
C12 0.0264(8) 0.0254(9) 0.0250(8) 0.0020(7) 0.0031(7) -0.0018(7)
C27 0.0300(9) 0.0240(9) 0.0308(9) 0.0012(7) 0.0003(7) 0.0056(7)
C10 0.0376(10) 0.0302(10) 0.0328(9) 0.0044(8) 0.0012(8) 0.0106(8)
C31 0.0426(11) 0.0534(13) 0.0420(11) 0.0049(10) 0.0237(9) 0.0109(10)
C32 0.0366(10) 0.0382(12) 0.0644(14) 0.0011(10) 0.0259(10) -0.0044(9)
C15 0.0942(18) 0.0580(16) 0.0535(14) 0.0004(12) 0.0434(14) -0.0005(14)
C35 0.0603(13) 0.0494(13) 0.0571(13) -0.0137(11) 0.0376(11) -0.0092(11)
C14 0.0484(12) 0.0462(13) 0.0591(14) 0.0044(11) 0.0214(10) -0.0054(10)
C17 0.0374(10) 0.0686(15) 0.0331(10) 0.0033(10) 0.0133(8) -0.0049(10)
C34 0.0413(11) 0.0634(16) 0.0709(15) -0.0141(12) 0.0290(11) -0.0103(11)
C18 0.0290(10) 0.112(2) 0.0502(13) -0.0265(14) 0.0099(9) -0.0055(12)
C13 0.0317(9) 0.0388(11) 0.0348(9) 0.0036(8) 0.0129(8) 0.0030(8)

loop_
_atom_type_symbol
_atom_type_description
_atom_type_scat_dispersion_real
_atom_type_scat_dispersion_imag
_atom_type_scat_source
C C 0.0033 0.0016 'International Tables Vol C Tables 4.2.6.8 and 6.1.1.4'
H H 0.0000 0.0000 'International Tables Vol C Tables 4.2.6.8 and 6.1.1.4'
N N 0.0061 0.0033 'International Tables Vol C Tables 4.2.6.8 and 6.1.1.4'

loop_
_geom_angle_atom_site_label_1
_geom_angle_atom_site_label_2
_geom_angle_atom_site_label_3
_geom_angle
C5 N1 C2 109.09(15)
C5 N1 H1A 125.5(12)
C2 N1 H1A 125.3(12)
C22 N3 C19 108.72(14)
C22 N3 H3A 121.8(12)
C19 N3 H3A 129.5(12)
C23 N4 C24 119.59(13)
C6 N2 C7 119.45(13)
N4 C23 C19 123.67(14)
N4 C23 H23 118.2
C19 C23 H23 118.2
C27 C26 C25 121.08(15)
C27 C26 H26 119.5
C25 C26 H26 119.5
C29 C24 C25 121.70(15)
C29 C24 N4 118.45(13)
C25 C24 N4 119.43(14)
C26 C25 C24 117.81(15)
C26 C25 C30 121.58(14)
C24 C25 C30 120.58(14)
N2 C6 C2 123.95(14)
N2 C6 H6 118.0
C2 C6 H6 118.0
N3 C19 C20 107.66(14)
N3 C19 C23 123.26(15)
C20 C19 C23 129.08(15)
C12 C7 C8 121.45(15)
C12 C7 N2 119.82(14)
C8 C7 N2 118.39(14)
C10 C9 C8 121.12(17)
C10 C9 H9 119.4
C8 C9 H9 119.4
C2 C3 C4 107.71(15)
C2 C3 H3 126.1
C4 C3 H3 126.1
C22 C21 C20 107.14(16)
C22 C21 H21 126.4
C20 C21 H21 126.4
C9 C8 C7 118.01(16)
C9 C8 C13 121.67(16)
C7 C8 C13 120.31(15)
C19 C20 C21 107.51(15)
C19 C20 H20 126.2
C21 C20 H20 126.2
N1 C2 C3 107.38(15)
N1 C2 C6 123.50(15)
C3 C2 C6 129.11(15)
C28 C29 C24 118.09(15)
C28 C29 C33 121.18(15)
C24 C29 C33 120.73(15)
C27 C28 C29 121.27(16)
C27 C28 H28 119.4
C29 C28 H28 119.4
N3 C22 C21 108.98(15)
N3 C22 H22 125.5
C21 C22 H22 125.5
N1 C5 C4 108.54(16)
N1 C5 H5 125.7
C4 C5 H5 125.7
C10 C11 C12 121.44(17)
C10 C11 H11 119.3
C12 C11 H11 119.3
C18 C16 C17 109.86(17)
C18 C16 C12 110.61(15)
C17 C16 C12 113.79(14)
C18 C16 H16 107.4
C17 C16 H16 107.4
C12 C16 H16 107.4
C34 C33 C29 113.02(16)
C34 C33 C35 110.80(16)
C29 C33 C35 110.77(15)
C34 C33 H33 107.3
C29 C33 H33 107.3
C35 C33 H33 107.3
C5 C4 C3 107.28(16)
C5 C4 H4 126.4
C3 C4 H4 126.4
C25 C30 C31 113.90(15)
C25 C30 C32 110.55(15)
C31 C30 C32 109.60(15)
C25 C30 H30 107.5
C31 C30 H30 107.5
C32 C30 H30 107.5
C11 C12 C7 117.71(16)
C11 C12 C16 120.50(15)
C7 C12 C16 121.72(15)
C28 C27 C26 120.03(16)
C28 C27 H27 120.0
C26 C27 H27 120.0
C9 C10 C11 120.23(17)
C9 C10 H10 119.9
C11 C10 H10 119.9
C30 C31 H31A 109.5
C30 C31 H31B 109.5
H31A C31 H31B 109.5
C30 C31 H31C 109.5
H31A C31 H31C 109.5
H31B C31 H31C 109.5
C30 C32 H32A 109.5
C30 C32 H32B 109.5
H32A C32 H32B 109.5
C30 C32 H32C 109.5
H32A C32 H32C 109.5
H32B C32 H32C 109.5
C13 C15 H15A 109.5
C13 C15 H15B 109.5
H15A C15 H15B 109.5
C13 C15 H15C 109.5
H15A C15 H15C 109.5
H15B C15 H15C 109.5
C33 C35 H35A 109.5
C33 C35 H35B 109.5
H35A C35 H35B 109.5
C33 C35 H35C 109.5
H35A C35 H35C 109.5
H35B C35 H35C 109.5
C13 C14 H14A 109.5
C13 C14 H14B 109.5
H14A C14 H14B 109.5
C13 C14 H14C 109.5
H14A C14 H14C 109.5
H14B C14 H14C 109.5
C16 C17 H17A 109.5
C16 C17 H17B 109.5
H17A C17 H17B 109.5
C16 C17 H17C 109.5
H17A C17 H17C 109.5
H17B C17 H17C 109.5
C33 C34 H34A 109.5
C33 C34 H34B 109.5
H34A C34 H34B 109.5
C33 C34 H34C 109.5
H34A C34 H34C 109.5
H34B C34 H34C 109.5
C16 C18 H18A 109.5
C16 C18 H18B 109.5
H18A C18 H18B 109.5
C16 C18 H18C 109.5
H18A C18 H18C 109.5
H18B C18 H18C 109.5
C14 C13 C8 110.03(15)
C14 C13 C15 109.22(17)
C8 C13 C15 113.46(17)
C14 C13 H13 108.0
C8 C13 H13 108.0
C15 C13 H13 108.0

loop_
_geom_bond_atom_site_label_1
_geom_bond_atom_site_label_2
_geom_bond_distance
N1 C5 1.357(2)
N1 C2 1.370(2)
N1 H1A 0.886(19)
N3 C22 1.353(2)
N3 C19 1.372(2)
N3 H3A 0.94(2)
N4 C23 1.276(2)
N4 C24 1.428(2)
N2 C6 1.275(2)
N2 C7 1.426(2)
C23 C19 1.434(2)
C23 H23 0.9300
C26 C27 1.386(2)
C26 C25 1.394(2)
C26 H26 0.9300
C24 C29 1.404(2)
C24 C25 1.406(2)
C25 C30 1.516(2)
C6 C2 1.431(2)
C6 H6 0.9300
C19 C20 1.375(2)
C7 C12 1.408(2)
C7 C8 1.411(2)
C9 C10 1.379(3)
C9 C8 1.391(2)
C9 H9 0.9300
C3 C2 1.373(2)
C3 C4 1.399(2)
C3 H3 0.9300
C21 C22 1.364(2)
C21 C20 1.399(2)
C21 H21 0.9300
C8 C13 1.524(2)
C20 H20 0.9300
C29 C28 1.388(2)
C29 C33 1.520(2)
C28 C27 1.381(2)
C28 H28 0.9300
C22 H22 0.9300
C5 C4 1.362(2)
C5 H5 0.9300
C11 C10 1.379(3)
C11 C12 1.392(2)
C11 H11 0.9300
C16 C18 1.511(3)
C16 C17 1.517(2)
C16 C12 1.524(2)
C16 H16 0.9800
C33 C34 1.513(3)
C33 C35 1.529(3)
C33 H33 0.9800
C4 H4 0.9300
C30 C31 1.527(2)
C30 C32 1.536(3)
C30 H30 0.9800
C27 H27 0.9300
C10 H10 0.9300
C31 H31A 0.9600
C31 H31B 0.9600
C31 H31C 0.9600
C32 H32A 0.9600
C32 H32B 0.9600
C32 H32C 0.9600
C15 C13 1.529(3)
C15 H15A 0.9600
C15 H15B 0.9600
C15 H15C 0.9600
C35 H35A 0.9600
C35 H35B 0.9600
C35 H35C 0.9600
C14 C13 1.518(3)
C14 H14A 0.9600
C14 H14B 0.9600
C14 H14C 0.9600
C17 H17A 0.9600
C17 H17B 0.9600
C17 H17C 0.9600
C34 H34A 0.9600
C34 H34B 0.9600
C34 H34C 0.9600
C18 H18A 0.9600
C18 H18B 0.9600
C18 H18C 0.9600
C13 H13 0.9800

loop_
_geom_torsion_atom_site_label_1
_geom_torsion_atom_site_label_2
_geom_torsion_atom_site_label_3
_geom_torsion_atom_site_label_4
_geom_torsion
C24 N4 C23 C19 -175.87(14)
C23 N4 C24 C29 91.77(18)
C23 N4 C24 C25 -95.49(18)
C27 C26 C25 C24 0.2(2)
C27 C26 C25 C30 178.43(15)
C29 C24 C25 C26 0.8(2)
N4 C24 C25 C26 -171.72(14)
C29 C24 C25 C30 -177.50(14)
N4 C24 C25 C30 10.0(2)
C7 N2 C6 C2 179.74(15)
C22 N3 C19 C20 0.12(18)
C22 N3 C19 C23 178.98(15)
N4 C23 C19 N3 3.7(2)
N4 C23 C19 C20 -177.66(16)
C6 N2 C7 C12 -87.17(19)
C6 N2 C7 C8 99.49(18)
C10 C9 C8 C7 0.2(2)
C10 C9 C8 C13 -178.31(16)
C12 C7 C8 C9 -2.0(2)
N2 C7 C8 C9 171.23(14)
C12 C7 C8 C13 176.48(15)
N2 C7 C8 C13 -10.3(2)
N3 C19 C20 C21 -0.22(18)
C23 C19 C20 C21 -179.00(16)
C22 C21 C20 C19 0.24(19)
C5 N1 C2 C3 -0.17(19)
C5 N1 C2 C6 -179.06(15)
C4 C3 C2 N1 0.29(19)
C4 C3 C2 C6 179.10(16)
N2 C6 C2 N1 -0.4(3)
N2 C6 C2 C3 -179.00(17)
C25 C24 C29 C28 -0.6(2)
N4 C24 C29 C28 171.98(14)
C25 C24 C29 C33 179.11(15)
N4 C24 C29 C33 -8.3(2)
C24 C29 C28 C27 -0.6(2)
C33 C29 C28 C27 179.74(15)
C19 N3 C22 C21 0.04(19)
C20 C21 C22 N3 -0.17(19)
C2 N1 C5 C4 0.0(2)
C28 C29 C33 C34 -40.0(2)
C24 C29 C33 C34 140.35(17)
C28 C29 C33 C35 85.1(2)
C24 C29 C33 C35 -94.64(19)
N1 C5 C4 C3 0.2(2)
C2 C3 C4 C5 -0.3(2)
C26 C25 C30 C31 31.3(2)
C24 C25 C30 C31 -150.49(15)
C26 C25 C30 C32 -92.61(19)
C24 C25 C30 C32 85.59(18)
C10 C11 C12 C7 -0.8(2)
C10 C11 C12 C16 -177.78(16)
C8 C7 C12 C11 2.3(2)
N2 C7 C12 C11 -170.82(14)
C8 C7 C12 C16 179.24(14)
N2 C7 C12 C16 6.1(2)
C18 C16 C12 C11 79.9(2)
C17 C16 C12 C11 -44.3(2)
C18 C16 C12 C7 -97.0(2)
C17 C16 C12 C7 138.81(17)
C29 C28 C27 C26 1.5(2)
C25 C26 C27 C28 -1.3(2)
C8 C9 C10 C11 1.3(3)
C12 C11 C10 C9 -1.0(3)
C9 C8 C13 C14 93.4(2)
C7 C8 C13 C14 -85.02(19)
C9 C8 C13 C15 -29.3(2)
C7 C8 C13 C15 152.28(17)
